data_4349644
loop_
_publ_author_name
'Speed, S.'
'Feng, M.'
'Fernandez Garcia, G.'
'Pointillart, F.'
'Lefeuvre, B.'
'Riob\'e, F.'
'Golhen, S.'
'Le Guennic, B.'
'Totti, F.'
'Guyot, Y.'
'Cador, O.'
'Maury, O.'
'Ouahab, L.'

_publ_section_title
;
 Lanthanide complexes involving multichelating TTF-based ligands
;
_journal_issue 4
_journal_name_full 'Inorganic Chemistry Frontiers'
_journal_page_first 604
_journal_paper_doi 10.1039/C6QI00546B
_journal_volume 4
_journal_year 2017
_chemical_formula_moiety 'C34 H31 N5 S6'
_chemical_formula_sum 'C34 H31 N5 S6'
_chemical_formula_weight 702.00
_space_group_crystal_system triclinic
_space_group_IT_number 2
_space_group_name_Hall '-P 1'
_space_group_name_H-M_alt 'P -1'
_atom_sites_solution_hydrogens geom
_audit_creation_method SHELXL-2014/7
_audit_update_record
;
2016-11-09 deposited with the CCDC.
2017-01-11 downloaded from the CCDC.
;
_cell_angle_alpha 111.939(8)
_cell_angle_beta 95.390(6)
_cell_angle_gamma 96.410(7)
_cell_formula_units_Z 2
_cell_length_a 8.1794(14)
_cell_length_b 14.562(2)
_cell_length_c 14.923(3)
_cell_measurement_reflns_used 1179
_cell_measurement_temperature 150(2)
_cell_measurement_theta_max 22.43
_cell_measurement_theta_min 2.77
_cell_volume 1620.6(5)
_computing_cell_refinement 'Bruker APEX2 (Bruker, 2006)'
_computing_data_collection 'Bruker APEX2 (Bruker, 2006)'
_computing_data_reduction 'Bruker APEX2 (Bruker, 2006)'
_computing_structure_refinement 'SHELXL-2014/7 (Sheldrick, 2014)'
_diffrn_ambient_temperature 150(2)
_diffrn_detector 'CCD plate'
_diffrn_measured_fraction_theta_full 0.994
_diffrn_measured_fraction_theta_max 0.965
_diffrn_measurement_device_type 'APEXII, Bruker-AXS'
_diffrn_measurement_method 'CCD rotation images, thin slices'
_diffrn_radiation_type MoK\a
_diffrn_radiation_wavelength 0.71073
_diffrn_reflns_av_R_equivalents 0.0956
_diffrn_reflns_av_unetI/netI 0.1990
_diffrn_reflns_Laue_measured_fraction_full 0.994
_diffrn_reflns_Laue_measured_fraction_max 0.965
_diffrn_reflns_limit_h_max 10
_diffrn_reflns_limit_h_min -10
_diffrn_reflns_limit_k_max 16
_diffrn_reflns_limit_k_min -18
_diffrn_reflns_limit_l_max 18
_diffrn_reflns_limit_l_min -19
_diffrn_reflns_number 13955
_diffrn_reflns_point_group_measured_fraction_full 0.994
_diffrn_reflns_point_group_measured_fraction_max 0.965
_diffrn_reflns_theta_full 25.242
_diffrn_reflns_theta_max 27.722
_diffrn_reflns_theta_min 1.487
_exptl_absorpt_coefficient_mu 0.457
_exptl_absorpt_correction_T_max 0.7456
_exptl_absorpt_correction_T_min 0.5089
_exptl_absorpt_correction_type multi-scan
_exptl_absorpt_process_details
;
  [Sheldrick, G.M. (2002). SADABS Bruker AXS Inc., Madison, Wisconsin, USA]
;
_exptl_crystal_colour yellow
_exptl_crystal_density_diffrn 1.439
_exptl_crystal_description needle
_exptl_crystal_F_000 732
_exptl_crystal_size_max 0.58
_exptl_crystal_size_mid 0.08
_exptl_crystal_size_min 0.07
_refine_diff_density_max 0.673
_refine_diff_density_min -0.694
_refine_diff_density_rms 0.184
_refine_ls_extinction_coef 0.035(3)
_refine_ls_extinction_expression Fc^*^=kFc[1+0.001xFc^2^\l^3^/sin(2\q)]^-1/4^
_refine_ls_extinction_method 'SHELXL-2014/7 (Sheldrick 2014'
_refine_ls_goodness_of_fit_ref 0.966
_refine_ls_hydrogen_treatment constr
_refine_ls_matrix_type full
_refine_ls_number_parameters 408
_refine_ls_number_reflns 7348
_refine_ls_number_restraints 0
_refine_ls_restrained_S_all 0.966
_refine_ls_R_factor_all 0.2000
_refine_ls_R_factor_gt 0.0807
_refine_ls_shift/su_max 0.000
_refine_ls_shift/su_mean 0.000
_refine_ls_structure_factor_coef Fsqd
_refine_ls_weighting_details 'w=1/[\s^2^(Fo^2^)+(0.0958P)^2^] where P=(Fo^2^+2Fc^2^)/3'
_refine_ls_weighting_scheme calc
_refine_ls_wR_factor_gt 0.1632
_refine_ls_wR_factor_ref 0.2349
_reflns_Friedel_coverage 0.000
_reflns_number_gt 3151
_reflns_number_total 7348
_reflns_threshold_expression 'I > 2\s(I)'
_cod_data_source_file c6qi00546b2.cif
_cod_data_source_block shelx
_cod_database_code 4349644
_shelx_shelxl_version_number 2014/7
_shelx_space_group_comment
;
The symmetry employed for this shelxl refinement is uniquely defined
by the following loop, which should always be used as a source of
symmetry information in preference to the above space-group names.
They are only intended as comments.
;

loop_
_space_group_symop_operation_xyz
'x, y, z'
'-x, -y, -z'

loop_
_atom_site_label
_atom_site_type_symbol
_atom_site_fract_x
_atom_site_fract_y
_atom_site_fract_z
_atom_site_U_iso_or_equiv
_atom_site_adp_type
_atom_site_occupancy
_atom_site_site_symmetry_order
_atom_site_calc_flag
_atom_site_refinement_flags_posn
_atom_site_refinement_flags_adp
S1 S -0.2904(2) 1.04497(14) 0.15036(13) 0.0373(5) Uani 1 1 d . .
S2 S -0.1776(2) 1.19745(14) 0.38469(13) 0.0384(5) Uani 1 1 d . .
S3 S 0.0100(2) 0.95006(12) 0.17405(12) 0.0293(4) Uani 1 1 d . .
S4 S 0.1213(2) 1.09221(12) 0.37829(12) 0.0317(4) Uani 1 1 d . .
S5 S 0.3616(2) 0.86020(12) 0.17867(12) 0.0303(4) Uani 1 1 d . .
S6 S 0.4681(2) 1.01396(12) 0.38008(12) 0.0334(5) Uani 1 1 d . .
N1 N 0.9992(6) 0.8395(4) 0.3869(4) 0.0259(12) Uani 1 1 d . .
N2 N 0.9188(6) 0.7241(3) 0.2317(3) 0.0230(12) Uani 1 1 d . .
N3 N 1.1741(7) 0.6156(4) 0.2715(4) 0.0331(14) Uani 1 1 d . .
N4 N 0.5905(6) 0.3813(4) 0.0072(4) 0.0301(13) Uani 1 1 d . .
N5 N 0.6105(7) 0.4127(4) 0.2593(4) 0.0334(13) Uani 1 1 d . .
C1 C -0.0447(9) 1.2715(5) 0.0802(5) 0.0438(19) Uani 1 1 d . .
H1A H 0.0088 1.3380 0.1222 0.066 Uiso 1 1 calc R U
H1B H 0.0350 1.2350 0.0446 0.066 Uiso 1 1 calc R U
H1C H -0.1328 1.2755 0.0351 0.066 Uiso 1 1 calc R U
C2 C -0.1161(8) 1.2181(5) 0.1411(5) 0.0374(17) Uani 1 1 d . .
H2A H -0.0269 1.2157 0.1875 0.045 Uiso 1 1 calc R U
H2B H -0.1947 1.2562 0.1779 0.045 Uiso 1 1 calc R U
C3 C -0.2026(8) 1.1128(5) 0.0802(5) 0.0345(16) Uani 1 1 d . .
H3A H -0.1237 1.0753 0.0431 0.041 Uiso 1 1 calc R U
H3B H -0.2914 1.1157 0.0339 0.041 Uiso 1 1 calc R U
C4 C 0.2115(10) 1.4382(5) 0.4729(6) 0.055(2) Uani 1 1 d . .
H4A H 0.2672 1.4695 0.4354 0.083 Uiso 1 1 calc R U
H4B H 0.1619 1.4867 0.5211 0.083 Uiso 1 1 calc R U
H4C H 0.2904 1.4118 0.5046 0.083 Uiso 1 1 calc R U
C5 C 0.0777(8) 1.3537(5) 0.4059(5) 0.0408(18) Uani 1 1 d . .
H5A H 0.1283 1.3057 0.3564 0.049 Uiso 1 1 calc R U
H5B H -0.0003 1.3805 0.3729 0.049 Uiso 1 1 calc R U
C6 C -0.0165(9) 1.3001(5) 0.4604(5) 0.0391(18) Uani 1 1 d . .
H6A H -0.0666 1.3487 0.5096 0.047 Uiso 1 1 calc R U
H6B H 0.0626 1.2746 0.4940 0.047 Uiso 1 1 calc R U
C7 C -0.1102(8) 1.0446(5) 0.2234(4) 0.0279(15) Uani 1 1 d . .
C8 C -0.0600(8) 1.1085(5) 0.3175(5) 0.0305(15) Uani 1 1 d . .
C9 C 0.1690(7) 0.9963(5) 0.2741(4) 0.0278(15) Uani 1 1 d . .
C10 C 0.3139(8) 0.9623(4) 0.2775(4) 0.0271(14) Uani 1 1 d . .
C11 C 0.5528(7) 0.8541(4) 0.2387(4) 0.0249(14) Uani 1 1 d . .
C12 C 0.6039(7) 0.9269(4) 0.3342(4) 0.0253(14) Uani 1 1 d . .
C13 C 0.7508(7) 0.9297(4) 0.3907(4) 0.0243(14) Uani 1 1 d . .
H13 H 0.7830 0.9783 0.4535 0.029 Uiso 1 1 calc R U
C14 C 0.8486(7) 0.8557(4) 0.3485(4) 0.0232(14) Uani 1 1 d . .
C15 C 0.7941(7) 0.7851(4) 0.2527(4) 0.0250(14) Uani 1 1 d . .
C16 C 0.6503(7) 0.7818(4) 0.1941(4) 0.0227(13) Uani 1 1 d . .
H16 H 0.6209 0.7353 0.1302 0.027 Uiso 1 1 calc R U
C17 C 1.0352(7) 0.7605(4) 0.3147(4) 0.0250(14) Uani 1 1 d . .
C18 C 1.1832(7) 0.7141(5) 0.3248(4) 0.0259(14) Uani 1 1 d . .
C19 C 1.3215(8) 0.7721(4) 0.3929(4) 0.0278(15) Uani 1 1 d . .
H19 H 1.3227 0.8398 0.4294 0.033 Uiso 1 1 calc R U
C20 C 1.4577(8) 0.7258(5) 0.4047(5) 0.0354(17) Uani 1 1 d . .
H20 H 1.5512 0.7619 0.4499 0.042 Uiso 1 1 calc R U
C21 C 1.4511(8) 0.6252(5) 0.3479(5) 0.0357(17) Uani 1 1 d . .
H21 H 1.5421 0.5932 0.3519 0.043 Uiso 1 1 calc R U
C22 C 1.3079(9) 0.5736(5) 0.2854(5) 0.0399(18) Uani 1 1 d . .
H22 H 1.3027 0.5051 0.2505 0.048 Uiso 1 1 calc R U
C23 C 0.9358(7) 0.6593(4) 0.1333(4) 0.0243(14) Uani 1 1 d . .
H23A H 1.0477 0.6432 0.1331 0.029 Uiso 1 1 calc R U
H23B H 0.9217 0.6957 0.0911 0.029 Uiso 1 1 calc R U
C24 C 0.8127(7) 0.5621(4) 0.0912(4) 0.0230(14) Uani 1 1 d . .
C25 C 0.7682(8) 0.5149(4) -0.0095(4) 0.0295(15) Uani 1 1 d . .
H25 H 0.8119 0.5427 -0.0506 0.035 Uiso 1 1 calc R U
C26 C 0.6589(8) 0.4269(5) -0.0469(5) 0.0331(16) Uani 1 1 d . .
H26 H 0.6300 0.3964 -0.1144 0.040 Uiso 1 1 calc R U
C27 C 0.7465(7) 0.5161(4) 0.1499(5) 0.0273(15) Uani 1 1 d . .
H27 H 0.7743 0.5450 0.2175 0.033 Uiso 1 1 calc R U
C28 C 0.6372(7) 0.4252(4) 0.1040(4) 0.0247(14) Uani 1 1 d . .
C29 C 0.5640(8) 0.3705(5) 0.1620(5) 0.0290(15) Uani 1 1 d . .
C30 C 0.4626(7) 0.2794(4) 0.1160(5) 0.0303(15) Uani 1 1 d . .
H30 H 0.4326 0.2538 0.0485 0.036 Uiso 1 1 calc R U
C31 C 0.4038(8) 0.2246(5) 0.1689(5) 0.0342(16) Uani 1 1 d . .
C32 C 0.4510(8) 0.2681(5) 0.2702(5) 0.0379(17) Uani 1 1 d . .
H32 H 0.4163 0.2354 0.3097 0.046 Uiso 1 1 calc R U
C33 C 0.5503(9) 0.3609(5) 0.3100(5) 0.0383(17) Uani 1 1 d . .
H33 H 0.5777 0.3899 0.3776 0.046 Uiso 1 1 calc R U
C34 C 0.2998(8) 0.1243(5) 0.1202(5) 0.0434(19) Uani 1 1 d . .
H34A H 0.1956 0.1253 0.1451 0.065 Uiso 1 1 calc R U
H34B H 0.3566 0.0753 0.1330 0.065 Uiso 1 1 calc R U
H34C H 0.2798 0.1074 0.0511 0.065 Uiso 1 1 calc R U

loop_
_atom_site_aniso_label
_atom_site_aniso_U_11
_atom_site_aniso_U_22
_atom_site_aniso_U_33
_atom_site_aniso_U_23
_atom_site_aniso_U_13
_atom_site_aniso_U_12
S1 0.0214(9) 0.0526(12) 0.0403(10) 0.0201(9) 0.0068(8) 0.0064(8)
S2 0.0300(10) 0.0465(11) 0.0405(11) 0.0137(9) 0.0166(8) 0.0158(8)
S3 0.0242(9) 0.0311(9) 0.0298(9) 0.0083(7) 0.0059(7) 0.0042(7)
S4 0.0277(9) 0.0358(10) 0.0286(9) 0.0072(8) 0.0057(7) 0.0110(7)
S5 0.0257(9) 0.0331(9) 0.0251(9) 0.0025(7) 0.0046(7) 0.0073(7)
S6 0.0258(9) 0.0361(10) 0.0300(9) 0.0013(8) 0.0042(7) 0.0129(7)
N1 0.022(3) 0.030(3) 0.025(3) 0.008(2) 0.010(2) 0.006(2)
N2 0.020(3) 0.023(3) 0.022(3) 0.002(2) 0.010(2) 0.005(2)
N3 0.035(3) 0.027(3) 0.031(3) 0.003(3) 0.010(3) 0.009(2)
N4 0.023(3) 0.036(3) 0.026(3) 0.007(3) 0.006(2) 0.003(2)
N5 0.032(3) 0.032(3) 0.034(3) 0.007(3) 0.020(3) 0.010(2)
C1 0.050(5) 0.044(5) 0.044(4) 0.020(4) 0.012(4) 0.015(4)
C2 0.036(4) 0.044(4) 0.031(4) 0.009(3) 0.011(3) 0.012(3)
C3 0.033(4) 0.045(4) 0.033(4) 0.019(3) 0.010(3) 0.015(3)
C4 0.056(5) 0.053(5) 0.050(5) 0.012(4) 0.015(4) 0.000(4)
C5 0.038(4) 0.043(4) 0.038(4) 0.007(4) 0.016(3) 0.015(3)
C6 0.048(5) 0.037(4) 0.037(4) 0.012(3) 0.020(4) 0.023(3)
C7 0.027(4) 0.030(4) 0.028(4) 0.011(3) 0.008(3) 0.008(3)
C8 0.023(3) 0.035(4) 0.041(4) 0.019(3) 0.015(3) 0.010(3)
C9 0.021(3) 0.035(4) 0.028(4) 0.011(3) 0.009(3) 0.006(3)
C10 0.030(4) 0.026(3) 0.027(3) 0.010(3) 0.009(3) 0.005(3)
C11 0.022(3) 0.025(3) 0.022(3) 0.003(3) 0.005(3) 0.002(3)
C12 0.027(4) 0.021(3) 0.030(4) 0.011(3) 0.010(3) 0.005(3)
C13 0.028(4) 0.020(3) 0.016(3) -0.004(3) 0.008(3) 0.000(3)
C14 0.022(3) 0.025(3) 0.019(3) 0.003(3) 0.008(3) 0.005(3)
C15 0.020(3) 0.027(3) 0.030(3) 0.010(3) 0.015(3) 0.006(3)
C16 0.021(3) 0.019(3) 0.024(3) 0.006(3) 0.004(3) -0.005(2)
C17 0.022(3) 0.027(3) 0.025(3) 0.007(3) 0.008(3) 0.002(3)
C18 0.022(3) 0.032(4) 0.027(3) 0.012(3) 0.017(3) 0.008(3)
C19 0.030(4) 0.025(4) 0.025(3) 0.005(3) 0.008(3) 0.003(3)
C20 0.022(4) 0.043(4) 0.036(4) 0.008(3) 0.009(3) 0.008(3)
C21 0.032(4) 0.047(4) 0.033(4) 0.016(3) 0.015(3) 0.018(3)
C22 0.044(5) 0.038(4) 0.039(4) 0.010(3) 0.013(4) 0.021(3)
C23 0.019(3) 0.028(3) 0.021(3) 0.002(3) 0.012(3) 0.003(3)
C24 0.020(3) 0.023(3) 0.024(3) 0.004(3) 0.006(3) 0.013(3)
C25 0.028(4) 0.029(4) 0.030(4) 0.007(3) 0.018(3) 0.005(3)
C26 0.030(4) 0.040(4) 0.023(3) 0.003(3) 0.009(3) 0.007(3)
C27 0.024(3) 0.025(3) 0.027(3) 0.001(3) 0.009(3) 0.010(3)
C28 0.019(3) 0.030(4) 0.025(3) 0.007(3) 0.007(3) 0.011(3)
C29 0.027(4) 0.030(4) 0.030(4) 0.007(3) 0.013(3) 0.009(3)
C30 0.023(3) 0.029(4) 0.039(4) 0.012(3) 0.013(3) 0.005(3)
C31 0.023(4) 0.036(4) 0.051(5) 0.020(4) 0.018(3) 0.015(3)
C32 0.029(4) 0.045(4) 0.048(5) 0.024(4) 0.019(3) 0.008(3)
C33 0.045(5) 0.042(4) 0.031(4) 0.015(3) 0.011(3) 0.017(4)
C34 0.038(4) 0.045(5) 0.049(5) 0.019(4) 0.015(4) 0.004(3)

loop_
_atom_type_symbol
_atom_type_description
_atom_type_scat_dispersion_real
_atom_type_scat_dispersion_imag
_atom_type_scat_source
C C 0.0033 0.0016 'International Tables Vol C Tables 4.2.6.8 and 6.1.1.4'
H H 0.0000 0.0000 'International Tables Vol C Tables 4.2.6.8 and 6.1.1.4'
N N 0.0061 0.0033 'International Tables Vol C Tables 4.2.6.8 and 6.1.1.4'
S S 0.1246 0.1234 'International Tables Vol C Tables 4.2.6.8 and 6.1.1.4'

loop_
_geom_angle_atom_site_label_1
_geom_angle_atom_site_label_2
_geom_angle_atom_site_label_3
_geom_angle
C7 S1 C3 100.5(3)
C8 S2 C6 101.7(3)
C9 S3 C7 95.3(3)
C8 S4 C9 94.8(3)
C11 S5 C10 95.9(3)
C10 S6 C12 96.0(3)
C17 N1 C14 103.8(5)
C17 N2 C15 105.9(5)
C17 N2 C23 128.9(5)
C15 N2 C23 122.9(5)
C18 N3 C22 116.7(6)
C28 N4 C26 116.7(5)
C33 N5 C29 116.0(6)
C2 C1 H1A 109.5
C2 C1 H1B 109.5
H1A C1 H1B 109.5
C2 C1 H1C 109.5
H1A C1 H1C 109.5
H1B C1 H1C 109.5
C3 C2 C1 112.8(5)
C3 C2 H2A 109.0
C1 C2 H2A 109.0
C3 C2 H2B 109.0
C1 C2 H2B 109.0
H2A C2 H2B 107.8
C2 C3 S1 114.5(5)
C2 C3 H3A 108.6
S1 C3 H3A 108.6
C2 C3 H3B 108.6
S1 C3 H3B 108.6
H3A C3 H3B 107.6
C5 C4 H4A 109.5
C5 C4 H4B 109.5
H4A C4 H4B 109.5
C5 C4 H4C 109.5
H4A C4 H4C 109.5
H4B C4 H4C 109.5
C4 C5 C6 112.5(6)
C4 C5 H5A 109.1
C6 C5 H5A 109.1
C4 C5 H5B 109.1
C6 C5 H5B 109.1
H5A C5 H5B 107.8
C5 C6 S2 115.0(5)
C5 C6 H6A 108.5
S2 C6 H6A 108.5
C5 C6 H6B 108.5
S2 C6 H6B 108.5
H6A C6 H6B 107.5
C8 C7 S1 125.2(5)
C8 C7 S3 116.8(5)
S1 C7 S3 117.9(3)
C7 C8 S4 117.6(5)
C7 C8 S2 123.6(5)
S4 C8 S2 118.5(4)
C10 C9 S3 125.4(5)
C10 C9 S4 120.2(5)
S3 C9 S4 114.3(3)
C9 C10 S6 122.6(5)
C9 C10 S5 122.1(5)
S6 C10 S5 115.2(4)
C16 C11 C12 121.6(6)
C16 C11 S5 121.9(4)
C12 C11 S5 116.4(4)
C13 C12 C11 122.5(5)
C13 C12 S6 121.2(4)
C11 C12 S6 116.3(5)
C12 C13 C14 116.9(5)
C12 C13 H13 121.5
C14 C13 H13 121.5
N1 C14 C13 129.9(5)
N1 C14 C15 111.3(5)
C13 C14 C15 118.8(6)
C16 C15 C14 125.5(5)
C16 C15 N2 129.7(5)
C14 C15 N2 104.9(5)
C15 C16 C11 114.6(5)
C15 C16 H16 122.7
C11 C16 H16 122.7
N1 C17 N2 114.1(5)
N1 C17 C18 122.7(6)
N2 C17 C18 123.1(5)
N3 C18 C19 123.2(6)
N3 C18 C17 117.6(6)
C19 C18 C17 119.1(6)
C20 C19 C18 118.3(6)
C20 C19 H19 120.9
C18 C19 H19 120.9
C21 C20 C19 118.8(6)
C21 C20 H20 120.6
C19 C20 H20 120.6
C22 C21 C20 118.7(6)
C22 C21 H21 120.6
C20 C21 H21 120.6
N3 C22 C21 124.2(6)
N3 C22 H22 117.9
C21 C22 H22 117.9
N2 C23 C24 114.3(5)
N2 C23 H23A 108.7
C24 C23 H23A 108.7
N2 C23 H23B 108.7
C24 C23 H23B 108.7
H23A C23 H23B 107.6
C25 C24 C27 118.4(6)
C25 C24 C23 119.2(6)
C27 C24 C23 122.3(5)
C26 C25 C24 118.9(6)
C26 C25 H25 120.6
C24 C25 H25 120.6
N4 C26 C25 124.4(6)
N4 C26 H26 117.8
C25 C26 H26 117.8
C24 C27 C28 118.1(6)
C24 C27 H27 121.0
C28 C27 H27 121.0
N4 C28 C27 123.5(6)
N4 C28 C29 115.5(5)
C27 C28 C29 121.1(5)
N5 C29 C30 122.8(6)
N5 C29 C28 116.5(5)
C30 C29 C28 120.6(6)
C29 C30 C31 121.0(6)
C29 C30 H30 119.5
C31 C30 H30 119.5
C30 C31 C32 116.7(6)
C30 C31 C34 121.8(6)
C32 C31 C34 121.5(6)
C33 C32 C31 118.1(7)
C33 C32 H32 120.9
C31 C32 H32 120.9
N5 C33 C32 125.5(7)
N5 C33 H33 117.3
C32 C33 H33 117.3
C31 C34 H34A 109.5
C31 C34 H34B 109.5
H34A C34 H34B 109.5
C31 C34 H34C 109.5
H34A C34 H34C 109.5
H34B C34 H34C 109.5

loop_
_geom_bond_atom_site_label_1
_geom_bond_atom_site_label_2
_geom_bond_distance
S1 C7 1.751(6)
S1 C3 1.829(6)
S2 C8 1.760(6)
S2 C6 1.807(7)
S3 C9 1.750(6)
S3 C7 1.757(6)
S4 C8 1.751(6)
S4 C9 1.770(6)
S5 C11 1.756(6)
S5 C10 1.771(6)
S6 C10 1.751(6)
S6 C12 1.766(6)
N1 C17 1.334(7)
N1 C14 1.391(7)
N2 C17 1.377(7)
N2 C15 1.408(7)
N2 C23 1.448(7)
N3 C18 1.344(7)
N3 C22 1.348(8)
N4 C28 1.338(7)
N4 C26 1.346(8)
N5 C33 1.340(8)
N5 C29 1.344(8)
C1 C2 1.517(9)
C1 H1A 0.9600
C1 H1B 0.9600
C1 H1C 0.9600
C2 C3 1.507(9)
C2 H2A 0.9700
C2 H2B 0.9700
C3 H3A 0.9700
C3 H3B 0.9700
C4 C5 1.511(9)
C4 H4A 0.9600
C4 H4B 0.9600
C4 H4C 0.9600
C5 C6 1.525(9)
C5 H5A 0.9700
C5 H5B 0.9700
C6 H6A 0.9700
C6 H6B 0.9700
C7 C8 1.354(9)
C9 C10 1.338(8)
C11 C16 1.396(8)
C11 C12 1.411(8)
C12 C13 1.389(8)
C13 C14 1.406(8)
C13 H13 0.9300
C14 C15 1.407(8)
C15 C16 1.383(8)
C16 H16 0.9300
C17 C18 1.473(8)
C18 C19 1.399(8)
C19 C20 1.395(8)
C19 H19 0.9300
C20 C21 1.383(9)
C20 H20 0.9300
C21 C22 1.372(9)
C21 H21 0.9300
C22 H22 0.9300
C23 C24 1.520(8)
C23 H23A 0.9700
C23 H23B 0.9700
C24 C25 1.389(8)
C24 C27 1.399(8)
C25 C26 1.367(8)
C25 H25 0.9300
C26 H26 0.9300
C27 C28 1.402(8)
C27 H27 0.9300
C28 C29 1.499(8)
C29 C30 1.373(8)
C30 C31 1.396(8)
C30 H30 0.9300
C31 C32 1.399(9)
C31 C34 1.483(9)
C32 C33 1.379(9)
C32 H32 0.9300
C33 H33 0.9300
C34 H34A 0.9600
C34 H34B 0.9600
C34 H34C 0.9600
